data_2211358
loop_
_publ_author_name
'Zhen-Ming Zhang'
'Da-Qi Wang'
'Gao Jian'
'Shuan Li'

_publ_section_title
;\m-4,4'-Bipyridine-\k^2^<i>N</i>:<i>N</i>'-bis{[<i>N</i>-(2-aminoethyl)-1,3-propyldiamine-\k^3^<i>N</i>,<i>N</i>',<i>N</i>'']aquacopper(II)}
 tetrakis(perchlorate)
;
_journal_coeditor_code CV2158
_journal_issue 12
_journal_name_full 'Acta Crystallographica Section E'
_journal_page_first m3570
_journal_page_last m3572
_journal_paper_doi 10.1107/S1600536806050586
_journal_volume 62
_journal_year 2006
_chemical_formula_iupac '[Cu2 (C10 H21 N4 O)2] (Cl O4)4'
_chemical_formula_moiety 'C20 H42 Cl4 Cu2 N8 O18 4+, 4(Cl1 O4 -)'
_chemical_formula_sum 'C20 H42 Cl4 Cu2 N8 O18'
_chemical_formula_weight 951.50
_chemical_name_systematic
;
\m~2~-4,4'-Bipyridine-\k^2^N:N'-bis{[N-(2-aminoethyl)-1,3-propyldiamine-
\k^3^N,N',N'']aquacopper(II)} tetrakis(perchlorate)
;
_space_group_IT_number 14
_symmetry_cell_setting monoclinic
_symmetry_space_group_name_Hall '-P 2yn'
_symmetry_space_group_name_H-M 'P 1 21/n 1'
_atom_sites_solution_hydrogens geom
_atom_sites_solution_primary direct
_atom_sites_solution_secondary difmap
_audit_creation_method SHELXL-97
_cell_angle_alpha 90.00
_cell_angle_beta 98.359(2)
_cell_angle_gamma 90.00
_cell_formula_units_Z 2
_cell_length_a 7.6572(9)
_cell_length_b 17.218(2)
_cell_length_c 14.4430(17)
_cell_measurement_reflns_used 4327
_cell_measurement_temperature 293(2)
_cell_measurement_theta_max 26.539
_cell_measurement_theta_min 2.452
_cell_volume 1884.0(4)
_computing_cell_refinement 'SAINT (Bruker, 2003)'
_computing_data_collection 'SMART (Bruker, 2003)'
_computing_data_reduction SAINT
_computing_molecular_graphics 'SHELXLTL (Sheldrick, 1997b)'
_computing_publication_material SHELXTL
_computing_structure_refinement 'SHELXL97 (Sheldrick, 1997a)'
_computing_structure_solution 'SHELXS97 (Sheldrick, 1997a)'
_diffrn_ambient_temperature 293(2)
_diffrn_measured_fraction_theta_full 1.000
_diffrn_measured_fraction_theta_max 1.000
_diffrn_measurement_device_type 'Bruker APEX area-dectector'
_diffrn_measurement_method '\f and \w'
_diffrn_radiation_monochromator graphite
_diffrn_radiation_source 'fine-focus sealed tube'
_diffrn_radiation_type MoK\a
_diffrn_radiation_wavelength 0.71073
_diffrn_reflns_av_R_equivalents 0.0267
_diffrn_reflns_av_sigmaI/netI 0.0253
_diffrn_reflns_limit_h_max 9
_diffrn_reflns_limit_h_min -9
_diffrn_reflns_limit_k_max 20
_diffrn_reflns_limit_k_min -20
_diffrn_reflns_limit_l_max 17
_diffrn_reflns_limit_l_min -17
_diffrn_reflns_number 13315
_diffrn_reflns_theta_full 25.00
_diffrn_reflns_theta_max 25.00
_diffrn_reflns_theta_min 1.85
_diffrn_standards_decay_% 0
_diffrn_standards_interval_count 0
_diffrn_standards_number 0
_exptl_absorpt_coefficient_mu 1.494
_exptl_absorpt_correction_T_max 0.6798
_exptl_absorpt_correction_T_min 0.6306
_exptl_absorpt_correction_type multi-scan
_exptl_absorpt_process_details '(SADABS; Sheldrick, 2002)'
_exptl_crystal_colour blue
_exptl_crystal_density_diffrn 1.677
_exptl_crystal_density_method 'not measured'
_exptl_crystal_description block
_exptl_crystal_F_000 976
_exptl_crystal_size_max 0.34
_exptl_crystal_size_mid 0.30
_exptl_crystal_size_min 0.28
_refine_diff_density_max 0.782
_refine_diff_density_min -0.422
_refine_ls_extinction_method none
_refine_ls_goodness_of_fit_ref 1.073
_refine_ls_hydrogen_treatment constr
_refine_ls_matrix_type full
_refine_ls_number_parameters 300
_refine_ls_number_reflns 3311
_refine_ls_number_restraints 511
_refine_ls_restrained_S_all 1.120
_refine_ls_R_factor_all 0.0713
_refine_ls_R_factor_gt 0.0606
_refine_ls_shift/su_max 0.000
_refine_ls_shift/su_mean 0.000
_refine_ls_structure_factor_coef Fsqd
_refine_ls_weighting_details 'calc w=1/[\s^2^(Fo^2^)+(0.0813P)^2^+2.7723P] where P=(Fo^2^+2Fc^2^)/3'
_refine_ls_weighting_scheme calc
_refine_ls_wR_factor_gt 0.1527
_refine_ls_wR_factor_ref 0.1604
_reflns_number_gt 2755
_reflns_number_total 3311
_reflns_threshold_expression I>2\s(I)
_cod_data_source_file cv2158.cif
_cod_data_source_block I
_cod_depositor_comments
;
The following automatic conversions were performed:
'_symmetry_cell_setting' value 'Monoclinic' changed to 'monoclinic'
according to '/home/saulius/struct/CIF-dictionaries/cif_core.dic'
dictionary named 'cif_core.dic' version 2.4.1 from 2010-06-29.

Automatic conversion script
Id: cif_fix_enum 1527 2010-12-29 10:47:43Z saulius 

The following automatic conversions were performed:

'_symmetry_cell_setting' value 'Monoclinic' changed to 'monoclinic'
according to /home/saulius/struct/CIF-dictionaries/cif_core.dic
dictionary named 'cif_core.dic' version 2.4.1 from 2010-06-29.

Automatic conversion script
Id: cif_fix_values 1715 2011-07-08 13:25:40Z adriana 
;
_cod_original_sg_symbol_H-M 'P 21/n'
_cod_database_code 2211358
_cod_database_fobs_code 2211358

loop_
_symmetry_equiv_pos_as_xyz
'x, y, z'
'-x+1/2, y+1/2, -z+1/2'
'-x, -y, -z'
'x-1/2, -y-1/2, z-1/2'

loop_
_atom_site_type_symbol
_atom_site_label
_atom_site_fract_x
_atom_site_fract_y
_atom_site_fract_z
_atom_site_U_iso_or_equiv
_atom_site_adp_type
_atom_site_calc_flag
_atom_site_refinement_flags
_atom_site_occupancy
_atom_site_disorder_assembly
_atom_site_disorder_group
Cu Cu1 0.30576(8) 0.22001(3) 0.63203(4) 0.0494(2) Uani d . 1 . .
Cl Cl1 0.0696(3) 0.01588(11) 0.24452(14) 0.0989(7) Uani d DU 1 . .
Cl Cl2 0.6592(2) 0.22192(10) 0.46318(12) 0.0824(5) Uani d DU 1 . .
N N1 0.1955(5) 0.3237(2) 0.5875(3) 0.0541(10) Uani d U 1 . .
N N2 0.1856(6) 0.1678(3) 0.5159(3) 0.0640(11) Uani d . 1 . .
H H2A 0.0834 0.1928 0.4972 0.077 Uiso calc R 1 . .
H H2B 0.2538 0.1741 0.4707 0.077 Uiso calc R 1 . .
N N3 0.4579(7) 0.1251(3) 0.6707(3) 0.0675(12) Uani d . 1 . .
H H3 0.5493 0.1282 0.6370 0.081 Uiso calc R 1 . .
N N4 0.4523(7) 0.2702(3) 0.7417(4) 0.0713(13) Uani d . 1 . .
H H4A 0.4937 0.3160 0.7242 0.086 Uiso calc R 1 . .
H H4B 0.3851 0.2794 0.7868 0.086 Uiso calc R 1 . .
O O1 0.0783(6) 0.1877(2) 0.7206(3) 0.0807(12) Uani d . 1 . .
H H1A 0.0068 0.1499 0.7095 0.097 Uiso d R 1 . .
H H1B 0.0566 0.2087 0.7709 0.097 Uiso d R 1 . .
O O2 -0.0813(6) 0.0533(3) 0.2680(5) 0.131(2) Uani d DU 1 A .
O O3 0.065(2) -0.0117(11) 0.1524(5) 0.147(5) Uani d PDU 0.512(19) A 1
O O4 0.2019(13) 0.0733(6) 0.2578(13) 0.142(5) Uani d PDU 0.512(19) A 1
O O5 0.117(2) -0.0444(7) 0.3091(10) 0.091(4) Uani d PDU 0.512(19) A 1
O O6 0.7222(13) 0.1532(4) 0.5093(7) 0.142(4) Uani d PDU 0.672(8) B 1
O O7 0.8059(8) 0.2521(6) 0.4267(6) 0.113(3) Uani d PDU 0.672(8) B 1
O O8 0.5042(9) 0.2162(8) 0.3979(6) 0.151(4) Uani d PDU 0.672(8) B 1
O O9 0.6205(13) 0.2669(5) 0.5390(5) 0.115(3) Uani d PDU 0.672(8) B 1
O O3' -0.006(2) -0.0410(7) 0.1806(10) 0.152(5) Uani d PDU 0.488(19) A 2
O O4' 0.166(2) 0.0647(8) 0.1917(13) 0.141(5) Uani d PDU 0.488(19) A 2
O O5' 0.161(2) -0.0279(10) 0.3189(10) 0.115(6) Uani d PDU 0.488(19) A 2
O O6' 0.617(3) 0.2933(6) 0.4173(12) 0.147(6) Uani d PDU 0.328(8) B 2
O O7' 0.8233(14) 0.1980(13) 0.4395(14) 0.139(6) Uani d PDU 0.328(8) B 2
O O8' 0.653(3) 0.2312(12) 0.5597(4) 0.130(6) Uani d PDU 0.328(8) B 2
O O9' 0.534(2) 0.1675(9) 0.4212(13) 0.140(6) Uani d PDU 0.328(8) B 2
C C1 0.0385(9) 0.3450(4) 0.6039(6) 0.096(2) Uani d U 1 . .
H H1 -0.0220 0.3124 0.6397 0.115 Uiso calc R 1 . .
C C2 -0.0413(8) 0.4132(4) 0.5708(6) 0.094(2) Uani d U 1 . .
H H2 -0.1533 0.4252 0.5842 0.113 Uiso calc R 1 . .
C C3 0.0415(6) 0.4632(2) 0.5187(3) 0.0475(11) Uani d U 1 . .
C C4 0.2060(7) 0.4412(3) 0.5031(4) 0.0603(13) Uani d . 1 . .
H H4 0.2706 0.4733 0.4690 0.072 Uiso calc R 1 . .
C C5 0.2764(7) 0.3721(3) 0.5375(4) 0.0645(14) Uani d . 1 . .
H H5 0.3880 0.3585 0.5247 0.077 Uiso calc R 1 . .
C C6 0.1461(8) 0.0842(3) 0.5222(5) 0.0743(17) Uani d . 1 . .
H H6A 0.0613 0.0770 0.5652 0.089 Uiso calc R 1 . .
H H6B 0.0927 0.0657 0.4612 0.089 Uiso calc R 1 . .
C C7 0.3007(9) 0.0389(4) 0.5535(6) 0.090(2) Uani d . 1 . .
H H7A 0.3882 0.0503 0.5131 0.108 Uiso calc R 1 . .
H H7B 0.2696 -0.0156 0.5450 0.108 Uiso calc R 1 . .
C C8 0.3832(10) 0.0498(4) 0.6505(6) 0.096(2) Uani d . 1 . .
H H8A 0.2954 0.0403 0.6913 0.115 Uiso calc R 1 . .
H H8B 0.4755 0.0112 0.6650 0.115 Uiso calc R 1 . .
C C9 0.5388(10) 0.1376(5) 0.7696(4) 0.090(2) Uani d . 1 . .
H H9A 0.6374 0.1024 0.7860 0.108 Uiso calc R 1 . .
H H9B 0.4526 0.1279 0.8113 0.108 Uiso calc R 1 . .
C C10 0.6008(9) 0.2197(5) 0.7787(5) 0.094(2) Uani d . 1 . .
H H10A 0.6409 0.2320 0.8439 0.112 Uiso calc R 1 . .
H H10B 0.6983 0.2275 0.7437 0.112 Uiso calc R 1 . .

loop_
_atom_site_aniso_label
_atom_site_aniso_U_11
_atom_site_aniso_U_22
_atom_site_aniso_U_33
_atom_site_aniso_U_12
_atom_site_aniso_U_13
_atom_site_aniso_U_23
Cu1 0.0570(4) 0.0385(3) 0.0513(4) 0.0110(2) 0.0031(3) 0.0007(2)
Cl1 0.1237(15) 0.0794(11) 0.1077(14) 0.0317(11) 0.0651(12) 0.0278(10)
Cl2 0.0796(10) 0.0876(11) 0.0888(11) 0.0113(8) 0.0421(9) 0.0185(9)
N1 0.052(2) 0.038(2) 0.073(3) 0.0109(18) 0.013(2) 0.0041(19)
N2 0.068(3) 0.067(3) 0.055(2) 0.006(2) 0.003(2) -0.006(2)
N3 0.084(3) 0.061(3) 0.059(3) 0.023(2) 0.014(2) 0.001(2)
N4 0.078(3) 0.063(3) 0.072(3) -0.001(2) 0.006(2) -0.010(2)
O1 0.093(3) 0.074(3) 0.081(3) -0.010(2) 0.033(2) 0.003(2)
O2 0.132(4) 0.100(4) 0.180(6) 0.035(3) 0.089(4) 0.029(4)
O3 0.176(11) 0.195(12) 0.086(7) 0.067(9) 0.068(7) 0.027(8)
O4 0.144(9) 0.117(8) 0.182(11) -0.004(7) 0.087(8) 0.068(8)
O5 0.116(8) 0.063(6) 0.099(8) -0.011(6) 0.032(6) 0.018(6)
O6 0.166(8) 0.107(6) 0.166(8) 0.051(6) 0.064(6) 0.048(6)
O7 0.103(6) 0.144(7) 0.104(5) 0.008(5) 0.053(5) 0.032(5)
O8 0.099(6) 0.228(11) 0.122(7) 0.006(7) 0.000(5) 0.038(7)
O9 0.113(6) 0.141(7) 0.103(6) 0.058(5) 0.054(5) 0.020(5)
O3' 0.199(12) 0.142(10) 0.124(10) 0.000(9) 0.051(9) 0.038(9)
O4' 0.174(10) 0.145(10) 0.125(10) 0.011(8) 0.097(8) 0.056(8)
O5' 0.141(11) 0.109(10) 0.100(9) 0.029(9) 0.039(8) 0.019(8)
O6' 0.177(13) 0.142(12) 0.123(11) 0.037(11) 0.029(11) 0.015(10)
O7' 0.119(11) 0.167(13) 0.137(12) 0.056(10) 0.039(9) 0.011(12)
O8' 0.146(12) 0.159(13) 0.094(10) 0.015(11) 0.044(9) 0.054(10)
O9' 0.137(11) 0.148(12) 0.135(11) 0.013(11) 0.025(10) 0.033(11)
C1 0.081(4) 0.057(3) 0.163(6) 0.016(3) 0.060(4) 0.045(4)
C2 0.068(4) 0.061(3) 0.167(6) 0.025(3) 0.062(4) 0.043(4)
C3 0.052(3) 0.036(2) 0.057(3) 0.007(2) 0.013(2) 0.001(2)
C4 0.052(3) 0.058(3) 0.074(3) 0.011(2) 0.021(3) 0.023(3)
C5 0.049(3) 0.065(3) 0.083(4) 0.020(2) 0.018(3) 0.018(3)
C6 0.063(3) 0.069(4) 0.089(4) -0.008(3) 0.005(3) -0.027(3)
C7 0.083(4) 0.061(4) 0.129(6) 0.001(3) 0.020(4) -0.025(4)
C8 0.077(4) 0.055(4) 0.155(7) 0.010(3) 0.017(5) 0.013(4)
C9 0.094(5) 0.109(6) 0.066(4) 0.049(4) 0.005(3) 0.017(4)
C10 0.062(4) 0.140(7) 0.073(4) 0.016(4) -0.012(3) -0.035(4)

loop_
_atom_type_symbol
_atom_type_description
_atom_type_scat_dispersion_real
_atom_type_scat_dispersion_imag
_atom_type_scat_source
C C 0.0033 0.0016 'International Tables Vol C Tables 4.2.6.8 and 6.1.1.4'
H H 0.0000 0.0000 'International Tables Vol C Tables 4.2.6.8 and 6.1.1.4'
N N 0.0061 0.0033 'International Tables Vol C Tables 4.2.6.8 and 6.1.1.4'
O O 0.0106 0.0060 'International Tables Vol C Tables 4.2.6.8 and 6.1.1.4'
Cl Cl 0.1484 0.1585 'International Tables Vol C Tables 4.2.6.8 and 6.1.1.4'
Cu Cu 0.3201 1.2651 'International Tables Vol C Tables 4.2.6.8 and 6.1.1.4'

loop_
_geom_angle_atom_site_label_1
_geom_angle_atom_site_label_2
_geom_angle_atom_site_label_3
_geom_angle_site_symmetry_3
_geom_angle
_geom_angle_publ_flag
N4 Cu1 N2 . 173.2(2) y
N4 Cu1 N3 . 84.06(19) y
N2 Cu1 N3 . 92.54(19) y
N4 Cu1 N1 . 91.76(18) y
N2 Cu1 N1 . 90.58(18) y
N3 Cu1 N1 . 169.45(19) y
N4 Cu1 O1 . 92.60(19) y
N2 Cu1 O1 . 93.58(18) y
N3 Cu1 O1 . 95.69(18) y
N1 Cu1 O1 . 94.17(16) y
O2 Cl1 O3 . 118.2(6) ?
O2 Cl1 O5 . 108.7(8) ?
O3 Cl1 O5 . 110.2(9) ?
O2 Cl1 O4 . 104.2(6) ?
O3 Cl1 O4 . 106.5(8) ?
O5 Cl1 O4 . 108.4(8) ?
O2 Cl1 O4' . 111.6(6) ?
O3 Cl1 O4' . 68.6(8) ?
O5 Cl1 O4' . 133.7(10) ?
O4 Cl1 O4' . 40.1(7) ?
O2 Cl1 O5' . 113.2(9) ?
O3 Cl1 O5' . 118.7(11) ?
O5 Cl1 O5' . 18.1(11) ?
O4 Cl1 O5' . 90.3(9) ?
O4' Cl1 O5' . 119.4(9) ?
O2 Cl1 O3' . 101.6(8) ?
O3 Cl1 O3' . 36.5(6) ?
O5 Cl1 O3' . 87.9(9) ?
O4 Cl1 O3' . 142.7(8) ?
O4' Cl1 O3' . 104.9(8) ?
O5' Cl1 O3' . 103.7(9) ?
O8 Cl2 O7 . 114.6(6) ?
O8 Cl2 O9 . 107.9(6) ?
O7 Cl2 O9 . 111.0(6) ?
O8 Cl2 O6 . 117.1(7) ?
O7 Cl2 O6 . 104.5(5) ?
O9 Cl2 O6 . 101.0(5) ?
O8 Cl2 O8' . 121.6(11) ?
O7 Cl2 O8' . 118.1(10) ?
O9 Cl2 O8' . 29.3(8) ?
O6 Cl2 O8' . 71.7(9) ?
O8 Cl2 O7' . 120.7(10) ?
O7 Cl2 O7' . 39.6(9) ?
O9 Cl2 O7' . 130.2(10) ?
O6 Cl2 O7' . 67.3(9) ?
O8' Cl2 O7' . 115.5(11) ?
O8 Cl2 O9' . 38.1(8) ?
O7 Cl2 O9' . 127.8(10) ?
O9 Cl2 O9' . 119.5(10) ?
O6 Cl2 O9' . 79.0(9) ?
O8' Cl2 O9' . 112.4(11) ?
O7' Cl2 O9' . 106.0(10) ?
O8 Cl2 O6' . 68.5(9) ?
O7 Cl2 O6' . 69.0(9) ?
O9 Cl2 O6' . 80.0(8) ?
O6 Cl2 O6' . 173.2(10) ?
O8' Cl2 O6' . 109.1(10) ?
O7' Cl2 O6' . 106.9(10) ?
O9' Cl2 O6' . 106.4(10) ?
C1 N1 C5 . 116.1(4) ?
C1 N1 Cu1 . 122.5(4) ?
C5 N1 Cu1 . 121.4(3) ?
C6 N2 Cu1 . 117.3(4) ?
C6 N2 H2A . 108.0 ?
Cu1 N2 H2A . 108.0 ?
C6 N2 H2B . 108.0 ?
Cu1 N2 H2B . 108.0 ?
H2A N2 H2B . 107.2 ?
C8 N3 C9 . 115.2(6) ?
C8 N3 Cu1 . 118.4(4) ?
C9 N3 Cu1 . 106.8(3) ?
C8 N3 H3 . 105.1 ?
C9 N3 H3 . 105.1 ?
Cu1 N3 H3 . 105.1 ?
C10 N4 Cu1 . 110.4(4) ?
C10 N4 H4A . 109.6 ?
Cu1 N4 H4A . 109.6 ?
C10 N4 H4B . 109.6 ?
Cu1 N4 H4B . 109.6 ?
H4A N4 H4B . 108.1 ?
Cu1 O1 H1A . 125.5 ?
Cu1 O1 H1B . 127.7 ?
H1A O1 H1B . 106.7 ?
N1 C1 C2 . 123.2(5) ?
N1 C1 H1 . 118.4 ?
C2 C1 H1 . 118.4 ?
C3 C2 C1 . 120.9(5) ?
C3 C2 H2 . 119.5 ?
C1 C2 H2 . 119.5 ?
C2 C3 C4 . 115.5(4) ?
C2 C3 C3 3_566 122.3(5) ?
C4 C3 C3 3_566 122.2(5) ?
C3 C4 C5 . 120.4(5) ?
C3 C4 H4 . 119.8 ?
C5 C4 H4 . 119.8 ?
N1 C5 C4 . 123.9(5) ?
N1 C5 H5 . 118.1 ?
C4 C5 H5 . 118.1 ?
C7 C6 N2 . 112.5(5) ?
C7 C6 H6A . 109.1 ?
N2 C6 H6A . 109.1 ?
C7 C6 H6B . 109.1 ?
N2 C6 H6B . 109.1 ?
H6A C6 H6B . 107.8 ?
C6 C7 C8 . 117.0(6) ?
C6 C7 H7A . 108.1 ?
C8 C7 H7A . 108.1 ?
C6 C7 H7B . 108.1 ?
C8 C7 H7B . 108.1 ?
H7A C7 H7B . 107.3 ?
N3 C8 C7 . 114.6(6) ?
N3 C8 H8A . 108.6 ?
C7 C8 H8A . 108.6 ?
N3 C8 H8B . 108.6 ?
C7 C8 H8B . 108.6 ?
H8A C8 H8B . 107.6 ?
N3 C9 C10 . 107.7(5) ?
N3 C9 H9A . 110.2 ?
C10 C9 H9A . 110.2 ?
N3 C9 H9B . 110.2 ?
C10 C9 H9B . 110.2 ?
H9A C9 H9B . 108.5 ?
N4 C10 C9 . 108.0(5) ?
N4 C10 H10A . 110.1 ?
C9 C10 H10A . 110.1 ?
N4 C10 H10B . 110.1 ?
C9 C10 H10B . 110.1 ?
H10A C10 H10B . 108.4 ?

loop_
_geom_bond_atom_site_label_1
_geom_bond_atom_site_label_2
_geom_bond_site_symmetry_2
_geom_bond_distance
_geom_bond_publ_flag
Cu1 N4 . 2.000(5) y
Cu1 N2 . 2.006(4) y
Cu1 N3 . 2.037(4) y
Cu1 N1 . 2.038(4) y
Cu1 O1 . 2.372(4) y
Cl1 O2 . 1.408(2) ?
Cl1 O3 . 1.408(3) ?
Cl1 O5 . 1.408(3) ?
Cl1 O4 . 1.408(3) ?
Cl1 O4' . 1.411(4) ?
Cl1 O5' . 1.411(4) ?
Cl1 O3' . 1.412(4) ?
Cl2 O8 . 1.408(3) ?
Cl2 O7 . 1.408(3) ?
Cl2 O9 . 1.408(2) ?
Cl2 O6 . 1.408(2) ?
Cl2 O8' . 1.411(4) ?
Cl2 O7' . 1.411(4) ?
Cl2 O9' . 1.411(4) ?
Cl2 O6' . 1.412(4) ?
N1 C1 . 1.311(7) ?
N1 C5 . 1.315(6) ?
N2 C6 . 1.475(7) ?
N2 H2A . 0.9000 ?
N2 H2B . 0.9000 ?
N3 C8 . 1.431(8) ?
N3 C9 . 1.488(8) ?
N3 H3 . 0.9100 ?
N4 C10 . 1.468(8) ?
N4 H4A . 0.9000 ?
N4 H4B . 0.9000 ?
O1 H1A . 0.8500 ?
O1 H1B . 0.8500 ?
C1 C2 . 1.377(8) ?
C1 H1 . 0.9300 ?
C2 C3 . 1.359(7) ?
C2 H2 . 0.9300 ?
C3 C4 . 1.365(6) ?
C3 C3 3_566 1.484(8) ?
C4 C5 . 1.369(7) ?
C4 H4 . 0.9300 ?
C5 H5 . 0.9300 ?
C6 C7 . 1.436(9) ?
C6 H6A . 0.9700 ?
C6 H6B . 0.9700 ?
C7 C8 . 1.462(11) ?
C7 H7A . 0.9700 ?
C7 H7B . 0.9700 ?
C8 H8A . 0.9700 ?
C8 H8B . 0.9700 ?
C9 C10 . 1.491(10) ?
C9 H9A . 0.9700 ?
C9 H9B . 0.9700 ?
C10 H10A . 0.9700 ?
C10 H10B . 0.9700 ?

loop_
_geom_hbond_atom_site_label_D
_geom_hbond_atom_site_label_H
_geom_hbond_atom_site_label_A
_geom_hbond_site_symmetry_A
_geom_hbond_distance_DH
_geom_hbond_distance_HA
_geom_hbond_distance_DA
_geom_hbond_angle_DHA
N2 H2A O7' 1_455 0.90 2.05 2.880(14) 153.6
N2 H2A O7 1_455 0.90 2.44 3.336(10) 172.4
N2 H2B O9' . 0.90 2.36 3.17(2) 149.6
N2 H2B O8 . 0.90 2.43 3.280(12) 158.2
N3 H3 O8' . 0.91 2.30 2.972(19) 130.7
N3 H3 O6 . 0.91 2.46 3.337(10) 161.9
N4 H4A O2 4_666 0.90 2.43 3.078(7) 129.2
N4 H4A O4 4_666 0.90 2.49 3.292(14) 149.1
N4 H4A O4' 4_666 0.90 2.52 3.408(16) 168.9
N4 H4B O7 4_566 0.90 2.26 3.067(9) 149.3
N4 H4B O7' 4_566 0.90 2.35 3.202(18) 156.9
O1 H1A O5 3_556 0.85 2.05 2.886(16) 167.5
O1 H1A O3' 3_556 0.85 2.46 2.991(17) 121.5
O1 H1A O5' 3_556 0.85 2.46 3.31(2) 171.4
O1 H1B O6' 4_566 0.85 2.10 2.832(17) 144.3
O1 H1B O8 4_566 0.85 2.33 3.169(13) 171.5

loop_
_geom_torsion_atom_site_label_1
_geom_torsion_atom_site_label_2
_geom_torsion_atom_site_label_3
_geom_torsion_atom_site_label_4
_geom_torsion_site_symmetry_1
_geom_torsion_site_symmetry_4
_geom_torsion
N4 Cu1 N1 C1 . . -99.8(6)
N2 Cu1 N1 C1 . . 86.6(6)
N3 Cu1 N1 C1 . . -166.2(9)
O1 Cu1 N1 C1 . . -7.0(6)
N4 Cu1 N1 C5 . . 82.6(5)
N2 Cu1 N1 C5 . . -91.0(5)
N3 Cu1 N1 C5 . . 16.2(12)
O1 Cu1 N1 C5 . . 175.4(4)
N4 Cu1 N2 C6 . . 97.1(16)
N3 Cu1 N2 C6 . . 37.4(4)
N1 Cu1 N2 C6 . . -152.7(4)
O1 Cu1 N2 C6 . . -58.4(4)
N4 Cu1 N3 C8 . . 150.9(5)
N2 Cu1 N3 C8 . . -35.0(5)
N1 Cu1 N3 C8 . . -142.1(9)
O1 Cu1 N3 C8 . . 58.8(5)
N4 Cu1 N3 C9 . . 18.9(4)
N2 Cu1 N3 C9 . . -167.0(4)
N1 Cu1 N3 C9 . . 86.0(10)
O1 Cu1 N3 C9 . . -73.1(4)
N2 Cu1 N4 C10 . . -50.8(18)
N3 Cu1 N4 C10 . . 9.4(5)
N1 Cu1 N4 C10 . . -160.9(5)
O1 Cu1 N4 C10 . . 104.8(5)
C5 N1 C1 C2 . . 0.7(11)
Cu1 N1 C1 C2 . . -177.0(6)
N1 C1 C2 C3 . . -0.5(13)
C1 C2 C3 C4 . . -0.5(11)
C1 C2 C3 C3 . 3_566 179.4(7)
C2 C3 C4 C5 . . 1.2(9)
C3 C3 C4 C5 3_566 . -178.8(6)
C1 N1 C5 C4 . . 0.0(9)
Cu1 N1 C5 C4 . . 177.7(5)
C3 C4 C5 N1 . . -1.0(9)
Cu1 N2 C6 C7 . . -56.6(7)
N2 C6 C7 C8 . . 68.4(8)
C9 N3 C8 C7 . . 178.7(6)
Cu1 N3 C8 C7 . . 50.6(7)
C6 C7 C8 N3 . . -65.9(9)
C8 N3 C9 C10 . . -177.1(5)
Cu1 N3 C9 C10 . . -43.4(6)
Cu1 N4 C10 C9 . . -35.9(7)
N3 C9 C10 N4 . . 52.6(7)
